data_7016460
loop_
_publ_author_name
'Pellico, Daniel'
'G\'omez-Gallego, Mar'
'Escudero, Rosa'
'Ram\'irez-L\'opez, Pedro'
'Oliv\'an, Montserrat'
'Sierra, Miguel A.'

_publ_section_title
;
 C-Branched chiral (racemic) macrocyclic amino acids: structure of
 their Ni(ii), Zn(ii) and Cu(ii) complexes.
;
_journal_issue 36
_journal_name_full 'Dalton transactions (Cambridge, England : 2003)'
_journal_page_first 9145
_journal_page_last 9153
_journal_paper_doi 10.1039/c1dt10539f
_journal_volume 40
_journal_year 2011
_chemical_formula_sum 'C22 H32 N2 O10 Zn'
_chemical_formula_weight 549.87
_chemical_name_systematic
;
?
;
_space_group_IT_number 4
_symmetry_cell_setting monoclinic
_symmetry_space_group_name_Hall 'P 2yb'
_symmetry_space_group_name_H-M 'P 1 21 1'
_atom_sites_solution_hydrogens geom
_atom_sites_solution_primary direct
_atom_sites_solution_secondary difmap
_audit_creation_method SHELXL-97
_cell_angle_alpha 90.00
_cell_angle_beta 107.0520(10)
_cell_angle_gamma 90.00
_cell_formula_units_Z 2
_cell_length_a 11.7777(11)
_cell_length_b 7.4694(7)
_cell_length_c 14.6265(13)
_cell_measurement_reflns_used 2684
_cell_measurement_temperature 173(2)
_cell_measurement_theta_max 24
_cell_measurement_theta_min 2
_cell_volume 1230.2(2)
_computing_cell_refinement 'APEX2 v2008.4-0, Bruker AXS'
_computing_data_collection 'APEX2 v2008.4-0, Bruker AXS'
_computing_data_reduction
;
SAINT-Bruker integration program embedded in APEX2 v2008.4-0, Bruker AXS
;
_computing_molecular_graphics 'XP, SHELXTL v. 6.1 (Bruker, 2000)'
_computing_publication_material 'XCIF, SHELXTL v. 6.1 (Bruker, 2000)'
_computing_structure_refinement 'SHELXL-97 (Sheldrick, 1997)'
_computing_structure_solution 'SHELXS-97 (Sheldrick, 1990)'
_diffrn_ambient_temperature 173(2)
_diffrn_detector_area_resol_mean 8.26
_diffrn_measured_fraction_theta_full 0.994
_diffrn_measured_fraction_theta_max 0.958
_diffrn_measurement_device_type 'Bruker SMART APEX CCD system'
_diffrn_measurement_method '\w rotations with narrow frames'
_diffrn_radiation_monochromator graphite
_diffrn_radiation_source 'fine-focus sealed tube'
_diffrn_radiation_type MoK\a
_diffrn_radiation_wavelength 0.71073
_diffrn_reflns_av_R_equivalents 0.0344
_diffrn_reflns_av_sigmaI/netI 0.0923
_diffrn_reflns_limit_h_max 15
_diffrn_reflns_limit_h_min -15
_diffrn_reflns_limit_k_max 10
_diffrn_reflns_limit_k_min -10
_diffrn_reflns_limit_l_max 19
_diffrn_reflns_limit_l_min -19
_diffrn_reflns_number 11233
_diffrn_reflns_theta_full 27.50
_diffrn_reflns_theta_max 28.57
_diffrn_reflns_theta_min 1.96
_diffrn_standards_decay_% 'no decay'
_exptl_absorpt_coefficient_mu 1.056
_exptl_absorpt_correction_T_max 0.925
_exptl_absorpt_correction_T_min 0.857
_exptl_absorpt_correction_type multi-scan
_exptl_absorpt_process_details
;
Absorption correction performed with SADABS program. This is based on the
method of Blessing: Blessing, R. H., Acta Crystallogr., Sect. A 1995, 51, 33.

SADABS: Area-Detector Absorption Correction. Bruker-AXS
within SAINT+ package, v. 6.1 (2000).
;
_exptl_crystal_colour colorless
_exptl_crystal_density_diffrn 1.484
_exptl_crystal_density_method 'not measured'
_exptl_crystal_description needle
_exptl_crystal_F_000 576
_exptl_crystal_size_max 0.20
_exptl_crystal_size_mid 0.06
_exptl_crystal_size_min 0.04
_refine_diff_density_max 1.165
_refine_diff_density_min -0.522
_refine_diff_density_rms 0.096
_refine_ls_abs_structure_details 'Flack H D (1983), Acta Cryst. A39, 876-881'
_refine_ls_abs_structure_Flack 0.000(17)
_refine_ls_extinction_method none
_refine_ls_goodness_of_fit_ref 0.963
_refine_ls_hydrogen_treatment mixed
_refine_ls_matrix_type full
_refine_ls_number_parameters 328
_refine_ls_number_reflns 5872
_refine_ls_number_restraints 9
_refine_ls_restrained_S_all 0.981
_refine_ls_R_factor_all 0.0747
_refine_ls_R_factor_gt 0.0508
_refine_ls_shift/su_max 1.681
_refine_ls_shift/su_mean 0.005
_refine_ls_structure_factor_coef Fsqd
_refine_ls_weighting_details 'calc w=1/[\s^2^(Fo^2^)+(0.0607P)^2^+0.0000P] where P=(Fo^2^+2Fc^2^)/3'
_refine_ls_weighting_scheme calc
_refine_ls_wR_factor_gt 0.1152
_refine_ls_wR_factor_ref 0.1263
_reflns_number_gt 4290
_reflns_number_total 5872
_reflns_threshold_expression >2sigma(I)
_cod_data_source_file c1dt10539f.txt
_cod_data_source_block montse3as
_cod_original_sg_symbol_H-M P2(1)
_cod_database_code 7016460

loop_
_symmetry_equiv_pos_as_xyz
'x, y, z'
'-x, y+1/2, -z'

loop_
_atom_site_label
_atom_site_type_symbol
_atom_site_fract_x
_atom_site_fract_y
_atom_site_fract_z
_atom_site_U_iso_or_equiv
_atom_site_adp_type
_atom_site_occupancy
_atom_site_symmetry_multiplicity
_atom_site_calc_flag
_atom_site_refinement_flags
_atom_site_attached_hydrogens
Zn Zn 0.56404(4) 0.88322(8) 0.14871(3) 0.02404(14) Uani 1 1 d D 0
N1 N 0.6167(3) 1.1091(5) 0.0859(3) 0.0222(8) Uani 1 1 d . 0
H21 H 0.550(5) 1.132(8) 0.038(4) 0.040 Uiso 1 1 d . 0
N2 N 0.6803(4) 0.9288(5) 0.2835(3) 0.0239(9) Uani 1 1 d . 0
H22 H 0.752(4) 0.909(8) 0.269(3) 0.038(15) Uiso 1 1 d . 0
O1 O 0.5937(3) 0.7679(4) 0.0342(2) 0.0258(7) Uani 1 1 d . 0
O2 O 0.6932(3) 0.7931(5) -0.0731(2) 0.0316(8) Uani 1 1 d . 0
O3 O 0.5362(3) 0.6521(5) 0.2104(2) 0.0300(8) Uani 1 1 d . 0
O4 O 0.5633(3) 0.5182(5) 0.3514(2) 0.0364(9) Uani 1 1 d . 0
O5 O 0.8429(3) 0.8274(4) 0.1561(2) 0.0272(8) Uani 1 1 d . 0
O6 O 0.8430(3) 0.6470(5) 0.3182(2) 0.0289(8) Uani 1 1 d . 0
O7 O 0.3947(3) 0.9628(5) 0.1288(3) 0.0323(8) Uani 1 1 d D 0
H71 H 0.373(5) 0.946(8) 0.176(3) 0.050 Uiso 1 1 d D 0
H72 H 0.3586(17) 0.961(8) 0.0709(10) 0.050 Uiso 1 1 d D 0
C1 C 0.6578(4) 0.8564(8) -0.0069(3) 0.0267(12) Uani 1 1 d . 0
C2 C 0.6878(4) 1.0519(7) 0.0224(3) 0.0238(10) Uani 1 1 d . 0
H2 H 0.6591 1.1246 -0.0373 0.029 Uiso 1 1 calc R 0
C3 C 0.6574(4) 1.2698(7) 0.1465(3) 0.0272(11) Uani 1 1 d . 0
H3A H 0.5869 1.3323 0.1547 0.033 Uiso 1 1 calc R 0
H3B H 0.6968 1.3522 0.1123 0.033 Uiso 1 1 calc R 0
C4 C 0.7425(4) 1.2309(6) 0.2447(3) 0.0259(11) Uani 1 1 d . 0
H4A H 0.8124 1.1676 0.2359 0.031 Uiso 1 1 calc R 0
H4B H 0.7708 1.3466 0.2761 0.031 Uiso 1 1 calc R 0
C5 C 0.6941(5) 1.1207(7) 0.3122(3) 0.0285(11) Uani 1 1 d . 0
H5A H 0.7487 1.1305 0.3779 0.034 Uiso 1 1 calc R 0
H5B H 0.6161 1.1694 0.3125 0.034 Uiso 1 1 calc R 0
C6 C 0.6523(4) 0.8072(6) 0.3531(3) 0.0257(10) Uani 1 1 d . 0
H6 H 0.5989 0.8750 0.3828 0.031 Uiso 1 1 calc R 0
C7 C 0.5805(4) 0.6453(7) 0.3017(3) 0.0275(11) Uani 1 1 d . 0
C8 C 0.8204(4) 1.0843(6) 0.0603(3) 0.0229(10) Uani 1 1 d . 0
C9 C 0.8706(4) 1.2334(7) 0.0282(3) 0.0289(11) Uani 1 1 d . 0
H9 H 0.8208 1.3140 -0.0160 0.035 Uiso 1 1 calc R 0
C10 C 0.9924(4) 1.2647(7) 0.0603(4) 0.0307(11) Uani 1 1 d . 0
H10 H 1.0251 1.3662 0.0380 0.037 Uiso 1 1 calc R 0
C11 C 1.0664(4) 1.1474(7) 0.1249(4) 0.0328(12) Uani 1 1 d . 0
H11 H 1.1496 1.1684 0.1465 0.039 Uiso 1 1 calc R 0
C12 C 1.0181(4) 0.9992(7) 0.1579(3) 0.0270(11) Uani 1 1 d . 0
H12 H 1.0684 0.9197 0.2025 0.032 Uiso 1 1 calc R 0
C13 C 0.8971(4) 0.9672(7) 0.1258(3) 0.0236(10) Uani 1 1 d . 0
C14 C 0.9065(5) 0.6628(7) 0.1819(4) 0.0289(11) Uani 1 1 d . 0
H14A H 0.9755 0.6621 0.1563 0.035 Uiso 1 1 calc R 0
H14B H 0.8541 0.5617 0.1525 0.035 Uiso 1 1 calc R 0
C15 C 0.9490(4) 0.6369(8) 0.2880(4) 0.0311(12) Uani 1 1 d . 0
H15A H 0.9881 0.5190 0.3043 0.037 Uiso 1 1 calc R 0
H15B H 1.0060 0.7320 0.3188 0.037 Uiso 1 1 calc R 0
C16 C 0.8548(4) 0.6705(7) 0.4137(3) 0.0267(11) Uani 1 1 d . 0
C17 C 0.9536(4) 0.6102(7) 0.4864(4) 0.0334(12) Uani 1 1 d . 0
H17 H 1.0192 0.5553 0.4720 0.040 Uiso 1 1 calc R 0
C18 C 0.9521(5) 0.6341(8) 0.5822(4) 0.0414(14) Uani 1 1 d . 0
H18 H 1.0167 0.5908 0.6329 0.050 Uiso 1 1 calc R 0
C19 C 0.8594(5) 0.7181(8) 0.6033(4) 0.0389(14) Uani 1 1 d . 0
H19 H 0.8624 0.7376 0.6682 0.047 Uiso 1 1 calc R 0
C20 C 0.7605(5) 0.7753(7) 0.5302(3) 0.0324(12) Uani 1 1 d . 0
H20 H 0.6954 0.8305 0.5450 0.039 Uiso 1 1 calc R 0
C21 C 0.7581(4) 0.7504(7) 0.4337(3) 0.0259(10) Uani 1 1 d . 0
O8 O 0.3361(3) 0.3944(9) 0.2641(3) 0.0659(13) Uani 1 1 d . 2
O9 O 0.3597(5) 1.0122(8) 0.2984(3) 0.0821(17) Uani 1 1 d . 2
O10 O 1.2170(8) 0.7039(12) 0.3092(6) 0.059(2) Uiso 0.50 1 d P 2
C22 C 0.5041(14) 1.0662(19) 0.4883(12) 0.083(3) Uiso 0.50 1 d PDU 3
C23 C 0.4561(12) 0.884(2) 0.4735(12) 0.094(3) Uiso 0.50 1 d PDU 2
O11 O 0.3514(10) 0.8425(17) 0.4687(9) 0.104(3) Uiso 0.50 1 d PDU 1

loop_
_atom_site_aniso_label
_atom_site_aniso_U_11
_atom_site_aniso_U_22
_atom_site_aniso_U_33
_atom_site_aniso_U_23
_atom_site_aniso_U_13
_atom_site_aniso_U_12
Zn 0.0227(2) 0.0232(3) 0.0233(2) -0.0021(3) 0.00218(18) -0.0026(3)
N1 0.020(2) 0.019(2) 0.025(2) -0.0046(17) 0.0028(17) -0.0011(17)
N2 0.024(2) 0.022(3) 0.0258(19) -0.0013(15) 0.0064(17) -0.0023(15)
O1 0.0220(17) 0.0252(19) 0.0297(18) -0.0075(15) 0.0067(14) -0.0053(15)
O2 0.0293(19) 0.035(2) 0.0304(19) -0.0090(16) 0.0091(15) -0.0005(16)
O3 0.033(2) 0.027(2) 0.0265(18) -0.0003(16) 0.0039(15) -0.0078(16)
O4 0.039(2) 0.036(2) 0.0301(19) 0.0096(17) 0.0046(16) -0.0119(17)
O5 0.0199(16) 0.028(2) 0.0323(18) 0.0098(14) 0.0056(14) -0.0004(13)
O6 0.0240(18) 0.035(2) 0.0256(17) 0.0001(16) 0.0043(14) 0.0035(15)
O7 0.0222(18) 0.038(2) 0.034(2) 0.0082(18) 0.0039(16) 0.0027(15)
C1 0.018(2) 0.037(4) 0.021(2) -0.006(2) -0.0005(17) -0.002(2)
C2 0.021(2) 0.027(3) 0.020(2) 0.001(2) 0.0016(19) 0.000(2)
C3 0.027(3) 0.024(3) 0.031(3) -0.001(2) 0.009(2) -0.001(2)
C4 0.028(3) 0.020(3) 0.028(3) -0.003(2) 0.005(2) -0.007(2)
C5 0.030(3) 0.025(3) 0.028(3) -0.005(2) 0.004(2) -0.002(2)
C6 0.021(2) 0.024(2) 0.029(3) 0.001(2) 0.002(2) 0.0029(19)
C7 0.026(3) 0.026(3) 0.030(3) 0.000(2) 0.008(2) -0.005(2)
C8 0.021(2) 0.027(3) 0.020(2) -0.005(2) 0.0053(19) -0.002(2)
C9 0.030(3) 0.032(3) 0.026(2) 0.001(2) 0.009(2) -0.002(2)
C10 0.030(3) 0.029(3) 0.036(3) 0.003(2) 0.015(2) -0.008(2)
C11 0.020(2) 0.045(3) 0.033(3) -0.002(2) 0.007(2) -0.012(2)
C12 0.020(2) 0.032(3) 0.026(2) -0.001(2) 0.004(2) -0.001(2)
C13 0.018(2) 0.032(3) 0.021(2) 0.001(2) 0.0048(19) 0.000(2)
C14 0.032(3) 0.023(3) 0.033(3) -0.002(2) 0.009(2) 0.002(2)
C15 0.023(3) 0.034(3) 0.037(3) 0.004(2) 0.010(2) 0.007(2)
C16 0.028(3) 0.023(3) 0.026(2) 0.003(2) 0.002(2) -0.007(2)
C17 0.026(3) 0.030(3) 0.038(3) 0.005(2) -0.001(2) -0.001(2)
C18 0.034(3) 0.048(4) 0.031(3) 0.011(3) -0.007(2) -0.011(3)
C19 0.052(4) 0.041(3) 0.021(3) 0.002(2) 0.006(2) -0.014(3)
C20 0.036(3) 0.034(3) 0.027(3) -0.002(2) 0.008(2) -0.003(2)
C21 0.035(3) 0.017(2) 0.023(2) 0.0031(19) 0.003(2) -0.002(2)
O8 0.051(2) 0.103(4) 0.043(2) -0.004(3) 0.0124(18) -0.041(3)
O9 0.107(4) 0.094(4) 0.061(3) 0.019(3) 0.049(3) 0.025(3)

loop_
_atom_type_symbol
_atom_type_description
_atom_type_scat_dispersion_real
_atom_type_scat_dispersion_imag
_atom_type_scat_source
C C 0.0033 0.0016 'International Tables Vol C Tables 4.2.6.8 and 6.1.1.4'
H H 0.0000 0.0000 'International Tables Vol C Tables 4.2.6.8 and 6.1.1.4'
N N 0.0061 0.0033 'International Tables Vol C Tables 4.2.6.8 and 6.1.1.4'
O O 0.0106 0.0060 'International Tables Vol C Tables 4.2.6.8 and 6.1.1.4'
Zn Zn 0.2839 1.4301 'International Tables Vol C Tables 4.2.6.8 and 6.1.1.4'

loop_
_geom_angle_atom_site_label_1
_geom_angle_atom_site_label_2
_geom_angle_atom_site_label_3
_geom_angle
O1 Zn O7 114.39(14)
O1 Zn O3 95.55(14)
O7 Zn O3 91.91(15)
O1 Zn N2 129.61(15)
O7 Zn N2 116.00(16)
O3 Zn N2 82.17(14)
O1 Zn N1 80.41(15)
O7 Zn N1 96.09(15)
O3 Zn N1 171.96(15)
N2 Zn N1 95.00(15)
C2 N1 C3 117.6(4)
C2 N1 Zn 109.6(3)
C3 N1 Zn 118.2(3)
C2 N1 H21 96(3)
C3 N1 H21 111(4)
Zn N1 H21 101(4)
C6 N2 C5 115.3(4)
C6 N2 Zn 109.7(3)
C5 N2 Zn 114.4(3)
C6 N2 H22 118(3)
C5 N2 H22 100(4)
Zn N2 H22 98(3)
C1 O1 Zn 116.3(3)
C7 O3 Zn 115.4(3)
C13 O5 C14 118.9(3)
C16 O6 C15 118.6(4)
Zn O7 H71 112(4)
Zn O7 H72 109.4(11)
H71 O7 H72 132(5)
O2 C1 O1 123.0(5)
O2 C1 C2 118.3(4)
O1 C1 C2 118.7(4)
N1 C2 C8 115.8(4)
N1 C2 C1 108.9(4)
C8 C2 C1 112.5(4)
N1 C2 H2 106.3
C8 C2 H2 106.3
C1 C2 H2 106.3
N1 C3 C4 114.7(4)
N1 C3 H3A 108.6
C4 C3 H3A 108.6
N1 C3 H3B 108.6
C4 C3 H3B 108.6
H3A C3 H3B 107.6
C5 C4 C3 116.7(4)
C5 C4 H4A 108.1
C3 C4 H4A 108.1
C5 C4 H4B 108.1
C3 C4 H4B 108.1
H4A C4 H4B 107.3
N2 C5 C4 111.7(4)
N2 C5 H5A 109.3
C4 C5 H5A 109.3
N2 C5 H5B 109.3
C4 C5 H5B 109.3
H5A C5 H5B 107.9
N2 C6 C21 114.4(4)
N2 C6 C7 110.4(4)
C21 C6 C7 111.8(4)
N2 C6 H6 106.6
C21 C6 H6 106.6
C7 C6 H6 106.6
O4 C7 O3 123.3(5)
O4 C7 C6 118.2(4)
O3 C7 C6 118.3(4)
C9 C8 C13 118.0(4)
C9 C8 C2 119.6(4)
C13 C8 C2 122.4(4)
C10 C9 C8 120.9(5)
C10 C9 H9 119.6
C8 C9 H9 119.6
C11 C10 C9 120.1(5)
C11 C10 H10 119.9
C9 C10 H10 119.9
C10 C11 C12 119.8(4)
C10 C11 H11 120.1
C12 C11 H11 120.1
C13 C12 C11 120.2(5)
C13 C12 H12 119.9
C11 C12 H12 119.9
O5 C13 C12 123.7(4)
O5 C13 C8 115.3(4)
C12 C13 C8 121.0(4)
O5 C14 C15 112.0(4)
O5 C14 H14A 109.2
C15 C14 H14A 109.2
O5 C14 H14B 109.2
C15 C14 H14B 109.2
H14A C14 H14B 107.9
O6 C15 C14 104.7(4)
O6 C15 H15A 110.8
C14 C15 H15A 110.8
O6 C15 H15B 110.8
C14 C15 H15B 110.8
H15A C15 H15B 108.9
O6 C16 C21 115.0(4)
O6 C16 C17 123.0(5)
C21 C16 C17 121.9(5)
C16 C17 C18 117.4(5)
C16 C17 H17 121.3
C18 C17 H17 121.3
C19 C18 C17 121.5(5)
C19 C18 H18 119.3
C17 C18 H18 119.3
C18 C19 C20 120.5(5)
C18 C19 H19 119.7
C20 C19 H19 119.7
C19 C20 C21 119.4(5)
C19 C20 H20 120.3
C21 C20 H20 120.3
C16 C21 C20 119.2(4)
C16 C21 C6 119.9(4)
C20 C21 C6 120.9(5)
O11 C23 C22 124.6(12)

loop_
_geom_bond_atom_site_label_1
_geom_bond_atom_site_label_2
_geom_bond_distance
Zn O1 2.003(3)
Zn O7 2.018(3)
Zn O3 2.018(3)
Zn N2 2.072(4)
Zn N1 2.100(4)
N1 C2 1.484(6)
N1 C3 1.485(6)
N1 H21 0.90(5)
N2 C6 1.472(6)
N2 C5 1.490(6)
N2 H22 0.95(5)
O1 C1 1.279(6)
O2 C1 1.254(5)
O3 C7 1.285(6)
O4 C7 1.248(6)
O5 C13 1.365(5)
O5 C14 1.431(6)
O6 C16 1.374(6)
O6 C15 1.444(6)
O7 H71 0.820(10)
O7 H72 0.828(10)
C1 C2 1.533(7)
C2 C8 1.515(6)
C2 H2 1.0000
C3 C4 1.520(6)
C3 H3A 0.9900
C3 H3B 0.9900
C4 C5 1.518(7)
C4 H4A 0.9900
C4 H4B 0.9900
C5 H5A 0.9900
C5 H5B 0.9900
C6 C21 1.503(7)
C6 C7 1.539(7)
C6 H6 1.0000
C8 C9 1.405(7)
C8 C13 1.411(6)
C9 C10 1.392(7)
C9 H9 0.9500
C10 C11 1.392(7)
C10 H10 0.9500
C11 C12 1.394(7)
C11 H11 0.9500
C12 C13 1.384(6)
C12 H12 0.9500
C14 C15 1.497(7)
C14 H14A 0.9900
C14 H14B 0.9900
C15 H15A 0.9900
C15 H15B 0.9900
C16 C21 1.391(7)
C16 C17 1.401(7)
C17 C18 1.419(7)
C17 H17 0.9500
C18 C19 1.371(8)
C18 H18 0.9500
C19 C20 1.398(8)
C19 H19 0.9500
C20 C21 1.415(6)
C20 H20 0.9500
C22 C23 1.466(10)
C23 O11 1.253(9)
